data_7209683
loop_
_publ_author_name
'Wen, Yuehong'
'Sheng, Tianlu'
'Hu, Shengmin'
'Wang, Yanlong'
'Tan, Chunhong'
'Ma, Xiao'
'Xue, Zhenzhen'
'Wang, Yong'
'Wu, Xintao'

_publ_section_title
;
 Effect of anions on the self-assembly of Zn(ii) with a hydrogenated
 Schiff base ligand: structural diversity and photoluminescent properties
;
_journal_issue 14
_journal_name_full CrystEngComm
_journal_page_first 2714
_journal_paper_doi 10.1039/c3ce26937j
_journal_volume 15
_journal_year 2013
_chemical_formula_sum 'C14 H30 Cl2 N4 O14 Zn'
_chemical_formula_weight 614.69
_chemical_name_systematic
;
?
;
_space_group_IT_number 14
_symmetry_cell_setting monoclinic
_symmetry_space_group_name_Hall '-P 2ybc'
_symmetry_space_group_name_H-M 'P 1 21/c 1'
_atom_sites_solution_hydrogens geom
_atom_sites_solution_primary direct
_atom_sites_solution_secondary difmap
_audit_creation_method SHELXL-97
_cell_angle_alpha 90.00
_cell_angle_beta 100.205(8)
_cell_angle_gamma 90.00
_cell_formula_units_Z 4
_cell_length_a 9.413(5)
_cell_length_b 18.542(9)
_cell_length_c 15.016(8)
_cell_measurement_reflns_used 7376
_cell_measurement_temperature 293(2)
_cell_measurement_theta_max 27.4745
_cell_measurement_theta_min 2.1967
_cell_volume 2579(2)
_computing_cell_refinement 'CrystalClear (Rigaku Inc., 2007)'
_computing_data_collection 'CrystalClear (Rigaku Inc., 2007)'
_computing_data_reduction 'CrystalClear (Rigaku Inc., 2007)'
_computing_structure_refinement 'SHELXL-97 (Sheldrick, 1997)'
_computing_structure_solution 'SHELXS-97 (Sheldrick, 1990)'
_diffrn_ambient_temperature 293(2)
_diffrn_detector_area_resol_mean 13.6612
_diffrn_measured_fraction_theta_full 0.989
_diffrn_measured_fraction_theta_max 0.989
_diffrn_measurement_device_type 'Mercury2 (1x1 bin mode)'
_diffrn_measurement_method CCD_Profile_fitting
_diffrn_radiation_monochromator graphite
_diffrn_radiation_source 'fine-focus sealed tube'
_diffrn_radiation_type MoK\a
_diffrn_radiation_wavelength 0.71073
_diffrn_reflns_av_R_equivalents 0.0395
_diffrn_reflns_av_sigmaI/netI 0.0346
_diffrn_reflns_limit_h_max 12
_diffrn_reflns_limit_h_min -11
_diffrn_reflns_limit_k_max 24
_diffrn_reflns_limit_k_min -24
_diffrn_reflns_limit_l_max 19
_diffrn_reflns_limit_l_min -19
_diffrn_reflns_number 20109
_diffrn_reflns_theta_full 27.48
_diffrn_reflns_theta_max 27.48
_diffrn_reflns_theta_min 2.46
_diffrn_standards_number 6037
_exptl_absorpt_coefficient_mu 1.230
_exptl_absorpt_correction_T_max 1.0000
_exptl_absorpt_correction_T_min 0.68382
_exptl_absorpt_correction_type multi-scan
_exptl_crystal_colour Colorless
_exptl_crystal_density_diffrn 1.583
_exptl_crystal_density_method 'not measured'
_exptl_crystal_description Prism
_exptl_crystal_F_000 1272
_exptl_crystal_size_max 0.2000
_exptl_crystal_size_mid 0.2000
_exptl_crystal_size_min 0.2000
_refine_diff_density_max 1.383
_refine_diff_density_min -1.079
_refine_diff_density_rms 0.120
_refine_ls_extinction_method none
_refine_ls_goodness_of_fit_ref 1.074
_refine_ls_hydrogen_treatment constr
_refine_ls_matrix_type full
_refine_ls_number_parameters 390
_refine_ls_number_reflns 5844
_refine_ls_number_restraints 406
_refine_ls_restrained_S_all 1.135
_refine_ls_R_factor_all 0.0894
_refine_ls_R_factor_gt 0.0778
_refine_ls_shift/su_max 0.067
_refine_ls_shift/su_mean 0.005
_refine_ls_structure_factor_coef Fsqd
_refine_ls_weighting_details 'calc w=1/[\s^2^(Fo^2^)+(0.1849P)^2^+1.2571P] where P=(Fo^2^+2Fc^2^)/3'
_refine_ls_weighting_scheme calc
_refine_ls_wR_factor_gt 0.2472
_refine_ls_wR_factor_ref 0.2639
_reflns_number_gt 4572
_reflns_number_total 5844
_reflns_threshold_expression >2sigma(I)
_cod_data_source_file c3ce26937j.txt
_cod_data_source_block a2
_cod_depositor_comments
;
The following automatic conversions were performed:

'_exptl_absorpt_correction_type' value 'Multi-scan' changed to
'multi-scan' according to
/home/saulius/struct/CIF-dictionaries/cif_core.dic dictionary named
'cif_core.dic' version 2.4.2 from 2011-04-26.

Automatic conversion script
Id: cif_fix_values 1891 2012-01-12 08:04:46Z andrius 
;
_cod_original_sg_symbol_H-M P2(1)/c
_cod_database_code 7209683

loop_
_symmetry_equiv_pos_as_xyz
'x, y, z'
'-x, y+1/2, -z+1/2'
'-x, -y, -z'
'x, -y-1/2, z-1/2'

loop_
_atom_site_label
_atom_site_type_symbol
_atom_site_fract_x
_atom_site_fract_y
_atom_site_fract_z
_atom_site_U_iso_or_equiv
_atom_site_adp_type
_atom_site_occupancy
_atom_site_symmetry_multiplicity
_atom_site_calc_flag
_atom_site_refinement_flags
_atom_site_disorder_assembly
_atom_site_disorder_group
Zn1 Zn 0.95500(5) 0.88187(2) 0.23556(3) 0.0360(2) Uani 1 1 d . . .
C1 C 0.8076(6) 0.7449(3) 0.2643(6) 0.0787(19) Uani 1 1 d U . .
H1A H 0.7818 0.6965 0.2426 0.094 Uiso 1 1 calc R . .
H1B H 0.8215 0.7439 0.3298 0.094 Uiso 1 1 calc R . .
C2 C 0.6925(6) 0.7915(3) 0.2318(6) 0.081(2) Uani 1 1 d U . .
H2A H 0.6107 0.7787 0.2599 0.097 Uiso 1 1 calc R . .
H2B H 0.6642 0.7843 0.1671 0.097 Uiso 1 1 calc R . .
C3 C 0.6217(5) 0.9139(3) 0.1899(4) 0.0576(14) Uani 1 1 d . . .
H3A H 0.6286 0.9027 0.1277 0.069 Uiso 1 1 calc R . .
H3B H 0.6464 0.9644 0.2000 0.069 Uiso 1 1 calc R . .
C4 C 0.4671(5) 0.9029(3) 0.2024(4) 0.0491(11) Uani 1 1 d . . .
C5 C 0.4156(6) 0.9379(3) 0.2712(5) 0.0631(15) Uani 1 1 d . . .
H5A H 0.4754 0.9678 0.3112 0.076 Uiso 1 1 calc R . .
C6 C 0.2718(5) 0.9275(3) 0.2793(4) 0.0576(14) Uani 1 1 d . . .
H6A H 0.2372 0.9517 0.3254 0.069 Uiso 1 1 calc R . .
C7 C 0.2316(5) 0.8516(3) 0.1592(4) 0.0479(10) Uani 1 1 d . . .
H7A H 0.1698 0.8222 0.1197 0.057 Uiso 1 1 calc R . .
C8 C 0.3741(5) 0.8588(3) 0.1468(4) 0.0551(12) Uani 1 1 d . . .
H8A H 0.4062 0.8335 0.1006 0.066 Uiso 1 1 calc R . .
C9 C 1.0661(6) 0.7284(2) 0.2985(4) 0.0534(12) Uani 1 1 d . . .
H9A H 1.0616 0.7411 0.3606 0.064 Uiso 1 1 calc R . .
H9B H 1.1574 0.7457 0.2854 0.064 Uiso 1 1 calc R . .
C10 C 1.0605(5) 0.6467(2) 0.2889(4) 0.0472(10) Uani 1 1 d . . .
C11 C 1.0030(7) 0.6038(3) 0.3495(4) 0.0553(13) Uani 1 1 d . . .
H11A H 0.9675 0.6247 0.3974 0.066 Uiso 1 1 calc R . .
C12 C 0.9991(6) 0.5301(2) 0.3379(4) 0.0509(12) Uani 1 1 d . . .
H12A H 0.9573 0.5022 0.3779 0.061 Uiso 1 1 calc R . .
C13 C 1.1054(5) 0.5379(2) 0.2135(3) 0.0455(10) Uani 1 1 d . . .
H13A H 1.1394 0.5157 0.1658 0.055 Uiso 1 1 calc R . .
C14 C 1.1123(6) 0.6127(2) 0.2206(4) 0.0493(12) Uani 1 1 d . . .
H14A H 1.1521 0.6396 0.1788 0.059 Uiso 1 1 calc R . .
N1 N 0.9453(4) 0.7651(2) 0.2368(3) 0.0402(9) Uani 1 1 d . . .
H1C H 0.9442 0.7489 0.1795 0.048 Uiso 1 1 calc R . .
N2 N 0.7271(4) 0.8704(2) 0.2496(3) 0.0423(9) Uani 1 1 d . . .
H2C H 0.7195 0.8804 0.3079 0.051 Uiso 1 1 calc R . .
N3 N 1.0516(3) 0.4968(2) 0.2729(2) 0.0383(8) Uani 1 1 d . . .
N4 N 0.1808(4) 0.88476(18) 0.2248(3) 0.0412(9) Uani 1 1 d . . .
O1 O 0.8949(4) 0.87812(18) 0.0865(3) 0.0521(9) Uani 1 1 d . . .
O2 O 1.0211(5) 0.88583(19) 0.3847(3) 0.0534(9) Uani 1 1 d . . .
O3 O 0.7433(6) 0.9888(3) -0.0115(4) 0.0886(15) Uani 1 1 d . . .
O4 O 0.9583(9) 0.7437(3) 0.0307(4) 0.122(2) Uani 1 1 d . . .
O5 O 1.2383(7) 0.8085(4) 0.4927(4) 0.108(2) Uani 1 1 d . . .
O6 O 1.4137(12) 0.6168(5) 0.1243(7) 0.167(4) Uani 1 1 d U . .
Cl1 Cl 1.4853(2) 0.65039(12) 0.39234(13) 0.0870(8) Uani 0.503(7) 1 d PD A 1
O11 O 1.3787(13) 0.6898(7) 0.4319(9) 0.140(5) Uani 0.503(7) 1 d PDU A 1
O12 O 1.4600(16) 0.6692(8) 0.2967(5) 0.132(5) Uani 0.503(7) 1 d PDU A 1
O13 O 1.4602(14) 0.5749(4) 0.4003(10) 0.115(4) Uani 0.503(7) 1 d PDU A 1
O14 O 1.6277(10) 0.6684(8) 0.4334(10) 0.126(6) Uani 0.503(7) 1 d PDU A 1
Cl1A Cl 1.4853(2) 0.65039(12) 0.39234(13) 0.0870(8) Uani 0.50 1 d PD A 2
O15 O 1.5809(19) 0.6825(11) 0.4673(10) 0.148(6) Uani 0.497(7) 1 d PDU A 2
O16 O 1.568(2) 0.6080(10) 0.3406(13) 0.186(7) Uani 0.497(7) 1 d PDU A 2
O17 O 1.4141(18) 0.7051(8) 0.3331(12) 0.153(6) Uani 0.497(7) 1 d PDU A 2
O18 O 1.386(2) 0.6099(11) 0.4321(13) 0.174(7) Uani 0.497(7) 1 d PDU A 2
Cl2 Cl 0.7370(3) 0.57552(15) 0.01603(15) 0.1021(9) Uani 0.260(7) 1 d PD B 1
O21 O 0.7542(13) 0.6479(4) 0.0360(7) 0.043(3) Uani 0.260(7) 1 d PDU B 1
O22 O 0.652(2) 0.5393(9) 0.0730(12) 0.124(6) Uani 0.260(7) 1 d PDU B 1
O23 O 0.677(2) 0.5620(11) -0.0773(7) 0.140(7) Uani 0.260(7) 1 d PDU B 1
O24 O 0.8805(15) 0.5406(11) 0.0328(17) 0.148(8) Uani 0.260(7) 1 d PDU B 1
Cl2A Cl 0.7370(3) 0.57552(15) 0.01603(15) 0.1021(9) Uani 0.74 1 d PD B 2
O25 O 0.7011(15) 0.6364(6) -0.0393(9) 0.178(5) Uani 0.740(7) 1 d PDU B 2
O26 O 0.7533(15) 0.6009(8) 0.1089(6) 0.165(5) Uani 0.740(7) 1 d PDU B 2
O27 O 0.6120(14) 0.5278(8) 0.0060(11) 0.216(6) Uani 0.740(7) 1 d PDU B 2
O28 O 0.8630(13) 0.5413(8) -0.0014(9) 0.183(5) Uani 0.740(7) 1 d PDU B 2

loop_
_atom_site_aniso_label
_atom_site_aniso_U_11
_atom_site_aniso_U_22
_atom_site_aniso_U_33
_atom_site_aniso_U_23
_atom_site_aniso_U_13
_atom_site_aniso_U_12
Zn1 0.0242(3) 0.0253(3) 0.0617(4) 0.00001(17) 0.0162(2) 0.00019(15)
C1 0.050(3) 0.037(2) 0.158(6) 0.002(3) 0.041(4) -0.007(2)
C2 0.045(3) 0.043(3) 0.162(6) 0.009(3) 0.038(4) -0.003(2)
C3 0.027(2) 0.065(3) 0.085(4) 0.024(3) 0.019(2) 0.002(2)
C4 0.023(2) 0.051(3) 0.075(3) 0.013(2) 0.015(2) 0.0034(18)
C5 0.035(3) 0.055(3) 0.101(4) -0.020(3) 0.016(3) -0.007(2)
C6 0.031(2) 0.059(3) 0.087(4) -0.026(3) 0.022(2) -0.006(2)
C7 0.028(2) 0.049(3) 0.068(3) -0.009(2) 0.0125(19) -0.0008(18)
C8 0.035(2) 0.071(3) 0.064(3) -0.004(2) 0.020(2) 0.008(2)
C9 0.065(3) 0.025(2) 0.067(3) 0.0028(19) 0.003(2) -0.001(2)
C10 0.049(3) 0.028(2) 0.064(3) 0.0021(19) 0.007(2) 0.0012(18)
C11 0.076(4) 0.032(2) 0.065(3) -0.0001(19) 0.031(3) 0.009(2)
C12 0.062(3) 0.028(2) 0.070(3) 0.0050(19) 0.033(2) 0.0040(19)
C13 0.041(2) 0.034(2) 0.067(3) 0.0023(19) 0.025(2) 0.0005(18)
C14 0.050(3) 0.031(2) 0.072(3) 0.0098(19) 0.025(2) 0.0002(18)
N1 0.0298(18) 0.0250(17) 0.068(2) -0.0030(13) 0.0159(17) 0.0015(12)
N2 0.0219(17) 0.0382(18) 0.072(2) 0.0063(16) 0.0212(16) 0.0019(14)
N3 0.0329(19) 0.0232(16) 0.063(2) 0.0010(13) 0.0200(17) 0.0007(12)
N4 0.0192(16) 0.0365(19) 0.071(3) -0.0029(15) 0.0180(16) -0.0003(12)
O1 0.046(2) 0.052(2) 0.060(2) 0.0024(14) 0.0135(16) 0.0062(15)
O2 0.053(2) 0.054(2) 0.055(2) -0.0071(14) 0.0138(17) 0.0014(15)
O3 0.085(3) 0.083(3) 0.096(3) 0.028(3) 0.011(3) 0.017(3)
O4 0.179(7) 0.087(4) 0.101(4) -0.034(3) 0.029(4) 0.029(4)
O5 0.097(4) 0.107(4) 0.107(4) 0.008(3) -0.017(3) 0.011(3)
O6 0.144(7) 0.220(8) 0.139(6) 0.035(5) 0.031(5) 0.061(6)
Cl1 0.0816(13) 0.0955(15) 0.0815(12) 0.0132(9) 0.0078(9) -0.0145(10)
O11 0.139(10) 0.137(10) 0.148(10) -0.007(8) 0.037(8) 0.068(8)
O12 0.153(11) 0.141(11) 0.111(9) 0.014(8) 0.048(8) -0.034(9)
O13 0.101(9) 0.066(6) 0.182(11) 0.017(7) 0.033(8) -0.013(6)
O14 0.086(8) 0.117(10) 0.159(11) 0.042(9) -0.022(9) -0.016(8)
Cl1A 0.0816(13) 0.0955(15) 0.0815(12) 0.0132(9) 0.0078(9) -0.0145(10)
O15 0.146(12) 0.149(12) 0.147(12) -0.001(10) 0.018(10) -0.044(11)
O16 0.169(13) 0.173(13) 0.217(14) 0.003(12) 0.038(13) 0.023(11)
O17 0.134(9) 0.141(9) 0.179(9) 0.034(7) 0.009(7) -0.009(7)
O18 0.171(13) 0.184(13) 0.170(13) 0.030(11) 0.036(11) -0.081(11)
Cl2 0.0865(15) 0.137(2) 0.0879(14) 0.0157(12) 0.0292(11) -0.0105(13)
O21 0.055(6) 0.059(6) 0.022(4) -0.004(4) 0.028(4) -0.007(5)
O22 0.125(13) 0.185(15) 0.083(11) 0.040(11) 0.076(10) 0.042(12)
O23 0.145(14) 0.207(16) 0.076(11) 0.027(12) 0.045(11) -0.008(14)
O24 0.129(14) 0.229(16) 0.099(14) 0.024(13) 0.059(11) 0.052(14)
Cl2A 0.0865(15) 0.137(2) 0.0879(14) 0.0157(12) 0.0292(11) -0.0105(13)
O25 0.178(10) 0.178(10) 0.180(10) 0.081(8) 0.041(9) 0.003(9)
O26 0.174(10) 0.225(11) 0.099(7) -0.010(7) 0.033(7) 0.025(9)
O27 0.185(11) 0.231(12) 0.230(12) 0.031(11) 0.035(10) -0.056(10)
O28 0.178(10) 0.257(12) 0.143(9) 0.050(8) 0.108(7) 0.039(9)

loop_
_atom_type_symbol
_atom_type_description
_atom_type_scat_dispersion_real
_atom_type_scat_dispersion_imag
_atom_type_scat_source
C C 0.0033 0.0016 'International Tables Vol C Tables 4.2.6.8 and 6.1.1.4'
H H 0.0000 0.0000 'International Tables Vol C Tables 4.2.6.8 and 6.1.1.4'
N N 0.0061 0.0033 'International Tables Vol C Tables 4.2.6.8 and 6.1.1.4'
O O 0.0106 0.0060 'International Tables Vol C Tables 4.2.6.8 and 6.1.1.4'
Cl Cl 0.1484 0.1585 'International Tables Vol C Tables 4.2.6.8 and 6.1.1.4'
Zn Zn 0.2839 1.4301 'International Tables Vol C Tables 4.2.6.8 and 6.1.1.4'

loop_
_geom_angle_atom_site_label_1
_geom_angle_atom_site_label_2
_geom_angle_atom_site_label_3
_geom_angle
_geom_angle_site_symmetry_1
_geom_angle_site_symmetry_3
N3 Zn1 N4 89.38(12) 2_755 1_655
N3 Zn1 N1 175.45(14) 2_755 .
N4 Zn1 N1 93.94(12) 1_655 .
N3 Zn1 N2 94.80(13) 2_755 .
N4 Zn1 N2 175.70(14) 1_655 .
N1 Zn1 N2 81.93(13) . .
N3 Zn1 O1 88.39(13) 2_755 .
N4 Zn1 O1 90.21(16) 1_655 .
N1 Zn1 O1 88.49(14) . .
N2 Zn1 O1 90.88(16) . .
N3 Zn1 O2 91.54(13) 2_755 .
N4 Zn1 O2 88.34(16) 1_655 .
N1 Zn1 O2 91.67(14) . .
N2 Zn1 O2 90.56(16) . .
O1 Zn1 O2 178.55(13) . .
C2 C1 N1 114.1(5) . .
C2 C1 H1A 108.7 . .
N1 C1 H1A 108.7 . .
C2 C1 H1B 108.7 . .
N1 C1 H1B 108.7 . .
H1A C1 H1B 107.6 . .
C1 C2 N2 113.9(5) . .
C1 C2 H2A 108.8 . .
N2 C2 H2A 108.8 . .
C1 C2 H2B 108.8 . .
N2 C2 H2B 108.8 . .
H2A C2 H2B 107.7 . .
N2 C3 C4 114.5(4) . .
N2 C3 H3A 108.6 . .
C4 C3 H3A 108.6 . .
N2 C3 H3B 108.6 . .
C4 C3 H3B 108.6 . .
H3A C3 H3B 107.6 . .
C8 C4 C5 117.8(4) . .
C8 C4 C3 122.0(5) . .
C5 C4 C3 120.2(5) . .
C4 C5 C6 118.5(5) . .
C4 C5 H5A 120.8 . .
C6 C5 H5A 120.8 . .
N4 C6 C5 123.7(5) . .
N4 C6 H6A 118.1 . .
C5 C6 H6A 118.1 . .
N4 C7 C8 122.7(5) . .
N4 C7 H7A 118.7 . .
C8 C7 H7A 118.7 . .
C4 C8 C7 120.2(5) . .
C4 C8 H8A 119.9 . .
C7 C8 H8A 119.9 . .
N1 C9 C10 112.6(4) . .
N1 C9 H9A 109.1 . .
C10 C9 H9A 109.1 . .
N1 C9 H9B 109.1 . .
C10 C9 H9B 109.1 . .
H9A C9 H9B 107.8 . .
C14 C10 C11 117.4(4) . .
C14 C10 C9 121.3(4) . .
C11 C10 C9 121.2(5) . .
C12 C11 C10 119.4(5) . .
C12 C11 H11A 120.3 . .
C10 C11 H11A 120.3 . .
N3 C12 C11 123.4(4) . .
N3 C12 H12A 118.3 . .
C11 C12 H12A 118.3 . .
N3 C13 C14 122.3(4) . .
N3 C13 H13A 118.9 . .
C14 C13 H13A 118.9 . .
C10 C14 C13 120.0(4) . .
C10 C14 H14A 120.0 . .
C13 C14 H14A 120.0 . .
C1 N1 C9 108.6(4) . .
C1 N1 Zn1 107.2(3) . .
C9 N1 Zn1 115.5(3) . .
C1 N1 H1C 108.4 . .
C9 N1 H1C 108.4 . .
Zn1 N1 H1C 108.4 . .
C3 N2 C2 108.9(5) . .
C3 N2 Zn1 117.1(3) . .
C2 N2 Zn1 105.0(3) . .
C3 N2 H2C 108.5 . .
C2 N2 H2C 108.5 . .
Zn1 N2 H2C 108.5 . .
C12 N3 C13 117.5(4) . .
C12 N3 Zn1 119.9(3) . 2_745
C13 N3 Zn1 122.6(3) . 2_745
C7 N4 C6 117.1(4) . .
C7 N4 Zn1 122.4(3) . 1_455
C6 N4 Zn1 120.1(3) . 1_455
O14 Cl1 O13 110.7(6) . .
O14 Cl1 O11 111.9(7) . .
O13 Cl1 O11 108.9(7) . .
O14 Cl1 O12 110.5(7) . .
O13 Cl1 O12 108.5(6) . .
O11 Cl1 O12 106.2(6) . .
O21 Cl2 O22 112.4(7) . .
O21 Cl2 O23 113.1(8) . .
O22 Cl2 O23 109.5(8) . .
O21 Cl2 O24 108.7(8) . .
O22 Cl2 O24 106.4(8) . .
O23 Cl2 O24 106.2(7) . .

loop_
_geom_bond_atom_site_label_1
_geom_bond_atom_site_label_2
_geom_bond_distance
_geom_bond_site_symmetry_2
Zn1 N3 2.135(4) 2_755
Zn1 N4 2.161(4) 1_655
Zn1 N1 2.167(4) .
Zn1 N2 2.203(4) .
Zn1 O1 2.210(4) .
Zn1 O2 2.217(4) .
C1 C2 1.404(9) .
C1 N1 1.477(6) .
C1 H1A 0.9700 .
C1 H1B 0.9700 .
C2 N2 1.513(7) .
C2 H2A 0.9700 .
C2 H2B 0.9700 .
C3 N2 1.457(6) .
C3 C4 1.513(6) .
C3 H3A 0.9700 .
C3 H3B 0.9700 .
C4 C8 1.369(8) .
C4 C5 1.379(8) .
C5 C6 1.394(7) .
C5 H5A 0.9300 .
C6 N4 1.335(6) .
C6 H6A 0.9300 .
C7 N4 1.321(6) .
C7 C8 1.393(6) .
C7 H7A 0.9300 .
C8 H8A 0.9300 .
C9 N1 1.497(6) .
C9 C10 1.523(6) .
C9 H9A 0.9700 .
C9 H9B 0.9700 .
C10 C14 1.364(7) .
C10 C11 1.388(7) .
C11 C12 1.378(6) .
C11 H11A 0.9300 .
C12 N3 1.323(6) .
C12 H12A 0.9300 .
C13 N3 1.339(5) .
C13 C14 1.392(6) .
C13 H13A 0.9300 .
C14 H14A 0.9300 .
N1 H1C 0.9100 .
N2 H2C 0.9100 .
N3 Zn1 2.135(4) 2_745
N4 Zn1 2.161(4) 1_455
Cl1 O14 1.412(7) .
Cl1 O13 1.428(7) .
Cl1 O11 1.451(7) .
Cl1 O12 1.456(7) .
Cl2 O21 1.378(8) .
Cl2 O22 1.437(8) .
Cl2 O23 1.437(8) .
Cl2 O24 1.480(9) .
